data_7708668
loop_
_publ_author_name
'Legendre, Christina M.'
'L\"uert, Daniel'
'Herbst-Irmer, Regine'
'Stalke, Dietmar'

_publ_section_title
;
 Benchmarking magnetic and spectroscopic properties on highly stable 3d
 metal complexes with tuneable bis(benzoxazol-2-yl)methanide ligands
;
_journal_name_full 'Dalton Transactions'
_journal_paper_doi 10.1039/D1DT03230E
_journal_year 2021
_chemical_formula_moiety 'C34 H26 N4 Ni O4'
_chemical_formula_sum 'C34 H26 N4 Ni O4'
_chemical_formula_weight 613.30
_space_group_crystal_system monoclinic
_space_group_IT_number 14
_space_group_name_Hall '-P 2yn'
_space_group_name_H-M_alt 'P 1 21/n 1'
_atom_sites_solution_hydrogens geom
_audit_creation_method SHELXL-2018/3
_audit_update_record
;
2021-07-12 deposited with the CCDC.	2021-11-01 downloaded from the CCDC.
;
_cell_angle_alpha 90
_cell_angle_beta 93.74(2)
_cell_angle_gamma 90
_cell_formula_units_Z 4
_cell_length_a 11.207(2)
_cell_length_b 14.891(3)
_cell_length_c 16.859(3)
_cell_measurement_reflns_used 9705
_cell_measurement_temperature 373(2)
_cell_measurement_theta_max 30.6413
_cell_measurement_theta_min 2.2764
_cell_volume 2807.5(9)
_computing_cell_refinement 'SAINT V8.38A'
_computing_data_collection 'APEX2 v2012.2'
_computing_data_reduction 'SAINT V8.38A'
_computing_molecular_graphics 'XP Version 5.1'
_computing_publication_material 'XP Version 5.1'
_computing_structure_refinement 'SHELXL-2018/3 (Sheldrick, 2018)'
_computing_structure_solution 'SHELXT 2014/4 (Sheldrick, 2014)'
_diffrn_ambient_temperature 373(2)
_diffrn_measured_fraction_theta_full 1.000
_diffrn_measured_fraction_theta_max 0.998
_diffrn_measurement_device_type 'Bruker Smart APEX II Ultra'
_diffrn_measurement_method 'omega scans'
_diffrn_radiation_type MoK\a
_diffrn_radiation_wavelength 0.71073
_diffrn_reflns_av_R_equivalents 0.0425
_diffrn_reflns_av_unetI/netI 0.0213
_diffrn_reflns_Laue_measured_fraction_full 1.000
_diffrn_reflns_Laue_measured_fraction_max 0.998
_diffrn_reflns_limit_h_max 16
_diffrn_reflns_limit_h_min -16
_diffrn_reflns_limit_k_max 21
_diffrn_reflns_limit_k_min -21
_diffrn_reflns_limit_l_max 24
_diffrn_reflns_limit_l_min -24
_diffrn_reflns_number 85389
_diffrn_reflns_point_group_measured_fraction_full 1.000
_diffrn_reflns_point_group_measured_fraction_max 0.998
_diffrn_reflns_theta_full 25.242
_diffrn_reflns_theta_max 30.685
_diffrn_reflns_theta_min 1.826
_diffrn_source 'BRUKER Rotating Anode'
_exptl_absorpt_coefficient_mu 0.739
_exptl_absorpt_correction_T_max 0.7461
_exptl_absorpt_correction_T_min 0.6406
_exptl_absorpt_correction_type multi-scan
_exptl_absorpt_process_details
;
 SADABS 2016/2: Krause, L., Herbst-Irmer, R., Sheldrick G.M. & Stalke D.,
 J. Appl. Cryst. 48 (2015) 3-10
;
_exptl_crystal_colour 'clear dark blue-violet'
_exptl_crystal_density_diffrn 1.451
_exptl_crystal_description block
_exptl_crystal_F_000 1272
_exptl_crystal_size_max 0.350
_exptl_crystal_size_mid 0.247
_exptl_crystal_size_min 0.198
_refine_diff_density_max 0.451
_refine_diff_density_min -0.601
_refine_diff_density_rms 0.091
_refine_ls_extinction_method none
_refine_ls_goodness_of_fit_ref 1.103
_refine_ls_hydrogen_treatment constr
_refine_ls_matrix_type full
_refine_ls_number_parameters 392
_refine_ls_number_reflns 8686
_refine_ls_number_restraints 0
_refine_ls_restrained_S_all 1.103
_refine_ls_R_factor_all 0.0517
_refine_ls_R_factor_gt 0.0394
_refine_ls_shift/su_max 0.001
_refine_ls_shift/su_mean 0.000
_refine_ls_structure_factor_coef Fsqd
_refine_ls_weighting_details 'w=1/[\s^2^(Fo^2^)+(0.0334P)^2^+3.0748P] where P=(Fo^2^+2Fc^2^)/3'
_refine_ls_weighting_scheme calc
_refine_ls_wR_factor_gt 0.0882
_refine_ls_wR_factor_ref 0.0957
_reflns_Friedel_coverage 0.000
_reflns_number_gt 7408
_reflns_number_total 8686
_reflns_threshold_expression 'I > 2\s(I)'
_cod_data_source_file d1dt03230e2.cif
_cod_data_source_block 4b
_cod_original_sg_symbol_H-M 'P 21/n'
_cod_database_code 7708668
_shelx_shelxl_version_number 2018/3
_shelx_space_group_comment
;
The symmetry employed for this shelxl refinement is uniquely defined
by the following loop, which should always be used as a source of
symmetry information in preference to the above space-group names.
They are only intended as comments.
;
_shelx_estimated_absorpt_t_min 0.782
_shelx_estimated_absorpt_t_max 0.868

loop_
_space_group_symop_operation_xyz
'x, y, z'
'-x+1/2, y+1/2, -z+1/2'
'-x, -y, -z'
'x-1/2, -y-1/2, z-1/2'

loop_
_atom_site_label
_atom_site_type_symbol
_atom_site_fract_x
_atom_site_fract_y
_atom_site_fract_z
_atom_site_U_iso_or_equiv
_atom_site_adp_type
_atom_site_occupancy
_atom_site_site_symmetry_order
_atom_site_calc_flag
_atom_site_refinement_flags_posn
_atom_site_refinement_flags_adp
_atom_site_refinement_flags_occupancy
_atom_site_disorder_assembly
_atom_site_disorder_group
Ni1 Ni 0.72777(2) 0.32612(2) 0.64469(2) 0.01219(5) Uani 1 1 d . . . . .
O1 O 0.97291(11) 0.24790(9) 0.82599(7) 0.0205(2) Uani 1 1 d . . . . .
O2 O 0.94231(11) 0.12001(8) 0.56955(7) 0.0174(2) Uani 1 1 d . . . . .
O3 O 0.63830(11) 0.58610(8) 0.57609(7) 0.0189(2) Uani 1 1 d . . . . .
O4 O 0.35893(10) 0.35713(8) 0.61645(8) 0.0193(2) Uani 1 1 d . . . . .
N1 N 0.82030(11) 0.30257(9) 0.74630(8) 0.0141(2) Uani 1 1 d . . . . .
N2 N 0.82090(11) 0.23940(8) 0.58513(8) 0.0130(2) Uani 1 1 d . . . . .
N3 N 0.72386(11) 0.45327(8) 0.61118(8) 0.0134(2) Uani 1 1 d . . . . .
N4 N 0.55191(11) 0.31274(8) 0.63886(8) 0.0135(2) Uani 1 1 d . . . . .
C1 C 0.91142(14) 0.24464(11) 0.75325(9) 0.0156(3) Uani 1 1 d . . . . .
C2 C 0.95030(14) 0.18399(11) 0.69818(10) 0.0166(3) Uani 1 1 d . . . . .
H2 H 1.009603 0.142729 0.713695 0.020 Uiso 1 1 calc R U . . .
C3 C 0.90227(13) 0.18388(10) 0.62048(9) 0.0145(3) Uani 1 1 d . . . . .
C4 C 0.62122(14) 0.49801(10) 0.59566(9) 0.0149(3) Uani 1 1 d . . . . .
C5 C 0.50439(14) 0.46787(10) 0.59708(10) 0.0173(3) Uani 1 1 d . . . . .
H5 H 0.442141 0.507658 0.584225 0.021 Uiso 1 1 calc R U . . .
C6 C 0.47757(13) 0.38044(11) 0.61703(10) 0.0154(3) Uani 1 1 d . . . . .
C7 C 0.91573(15) 0.31298(12) 0.86844(10) 0.0202(3) Uani 1 1 d . . . . .
C8 C 0.94539(18) 0.34039(14) 0.94497(11) 0.0278(4) Uani 1 1 d . . . . .
H8 H 1.011126 0.317520 0.974908 0.033 Uiso 1 1 calc R U . . .
C9 C 0.87020(19) 0.40471(15) 0.97447(11) 0.0301(4) Uani 1 1 d . . . . .
H9 H 0.886142 0.426652 1.025714 0.036 Uiso 1 1 calc R U . . .
C10 C 0.77133(17) 0.43699(13) 0.92874(10) 0.0237(3) Uani 1 1 d . . . . .
H10 H 0.721943 0.478748 0.951279 0.028 Uiso 1 1 calc R U . . .
C11 C 0.74302(15) 0.40940(11) 0.85040(10) 0.0181(3) Uani 1 1 d . . . . .
C12 C 0.82011(14) 0.34607(11) 0.82055(9) 0.0162(3) Uani 1 1 d . . . . .
C13 C 0.63664(16) 0.44561(12) 0.80196(10) 0.0225(3) Uani 1 1 d . . . . .
H13A H 0.663152 0.478076 0.757172 0.034 Uiso 1 1 calc R U . . .
H13B H 0.592470 0.485157 0.834165 0.034 Uiso 1 1 calc R U . . .
H13C H 0.586235 0.396754 0.783570 0.034 Uiso 1 1 calc R U . . .
C14 C 0.88321(14) 0.13799(10) 0.49663(10) 0.0162(3) Uani 1 1 d . . . . .
C15 C 0.89551(16) 0.09238(11) 0.42666(10) 0.0215(3) Uani 1 1 d . . . . .
H15 H 0.943519 0.041695 0.423782 0.026 Uiso 1 1 calc R U . . .
C16 C 0.83101(17) 0.12750(12) 0.36057(11) 0.0233(3) Uani 1 1 d . . . . .
H16 H 0.834644 0.099209 0.311608 0.028 Uiso 1 1 calc R U . . .
C17 C 0.76090(16) 0.20440(12) 0.36627(10) 0.0201(3) Uani 1 1 d . . . . .
H17 H 0.720887 0.226674 0.320358 0.024 Uiso 1 1 calc R U . . .
C18 C 0.74821(14) 0.24942(10) 0.43801(9) 0.0152(3) Uani 1 1 d . . . . .
C19 C 0.81021(13) 0.21246(10) 0.50483(9) 0.0138(3) Uani 1 1 d . . . . .
C20 C 0.67855(15) 0.33511(11) 0.44145(10) 0.0186(3) Uani 1 1 d . . . . .
H20A H 0.650762 0.352614 0.388634 0.028 Uiso 1 1 calc R U . . .
H20B H 0.728961 0.381418 0.464885 0.028 Uiso 1 1 calc R U . . .
H20C H 0.611302 0.326192 0.473044 0.028 Uiso 1 1 calc R U . . .
C21 C 0.76093(15) 0.59812(11) 0.58024(10) 0.0174(3) Uani 1 1 d . . . . .
C22 C 0.82065(17) 0.67708(11) 0.56769(11) 0.0223(3) Uani 1 1 d . . . . .
H22 H 0.780961 0.729996 0.553099 0.027 Uiso 1 1 calc R U . . .
C23 C 0.94405(17) 0.67216(12) 0.57834(12) 0.0249(4) Uani 1 1 d . . . . .
H23 H 0.989538 0.723631 0.572182 0.030 Uiso 1 1 calc R U . . .
C24 C 1.00141(16) 0.59101(12) 0.59821(11) 0.0230(3) Uani 1 1 d . . . . .
H24 H 1.084502 0.590448 0.603968 0.028 Uiso 1 1 calc R U . . .
C25 C 0.94037(15) 0.51079(11) 0.60986(10) 0.0179(3) Uani 1 1 d . . . . .
C26 C 0.81566(14) 0.51683(10) 0.60136(9) 0.0148(3) Uani 1 1 d . . . . .
C27 C 1.00680(15) 0.42595(12) 0.63155(12) 0.0240(3) Uani 1 1 d . . . . .
H27A H 0.978622 0.378436 0.596690 0.036 Uiso 1 1 calc R U . . .
H27B H 0.993550 0.410086 0.685468 0.036 Uiso 1 1 calc R U . . .
H27C H 1.090747 0.435015 0.626398 0.036 Uiso 1 1 calc R U . . .
C28 C 0.35814(14) 0.26857(11) 0.64058(10) 0.0180(3) Uani 1 1 d . . . . .
C29 C 0.25862(15) 0.21610(12) 0.64919(11) 0.0228(3) Uani 1 1 d . . . . .
H29 H 0.181233 0.237204 0.638067 0.027 Uiso 1 1 calc R U . . .
C30 C 0.28267(16) 0.12901(12) 0.67582(12) 0.0245(4) Uani 1 1 d . . . . .
H30 H 0.219341 0.090080 0.682860 0.029 Uiso 1 1 calc R U . . .
C31 C 0.39905(16) 0.09893(11) 0.69212(10) 0.0208(3) Uani 1 1 d . . . . .
H31 H 0.410786 0.040413 0.710272 0.025 Uiso 1 1 calc R U . . .
C32 C 0.49975(14) 0.15297(10) 0.68240(9) 0.0158(3) Uani 1 1 d . . . . .
C33 C 0.47576(13) 0.24005(10) 0.65534(9) 0.0141(3) Uani 1 1 d . . . . .
C34 C 0.62397(15) 0.11883(11) 0.70119(11) 0.0211(3) Uani 1 1 d . . . . .
H34A H 0.667786 0.120868 0.654160 0.032 Uiso 1 1 calc R U . . .
H34B H 0.620553 0.058023 0.719816 0.032 Uiso 1 1 calc R U . . .
H34C H 0.663247 0.155710 0.741659 0.032 Uiso 1 1 calc R U . . .

loop_
_atom_site_aniso_label
_atom_site_aniso_U_11
_atom_site_aniso_U_22
_atom_site_aniso_U_33
_atom_site_aniso_U_23
_atom_site_aniso_U_13
_atom_site_aniso_U_12
Ni1 0.00972(9) 0.01057(9) 0.01635(9) 0.00014(7) 0.00140(6) 0.00226(7)
O1 0.0170(6) 0.0248(6) 0.0191(6) -0.0014(5) -0.0029(4) 0.0057(5)
O2 0.0195(6) 0.0142(5) 0.0191(5) 0.0016(4) 0.0055(4) 0.0063(4)
O3 0.0181(6) 0.0112(5) 0.0274(6) 0.0029(4) 0.0016(5) 0.0004(4)
O4 0.0108(5) 0.0168(5) 0.0304(6) 0.0036(5) 0.0010(4) 0.0012(4)
N1 0.0117(6) 0.0140(6) 0.0167(6) 0.0004(5) 0.0016(5) 0.0014(4)
N2 0.0111(6) 0.0117(5) 0.0163(6) 0.0005(4) 0.0023(4) 0.0013(4)
N3 0.0119(6) 0.0121(6) 0.0164(6) -0.0006(5) 0.0022(4) 0.0000(4)
N4 0.0121(6) 0.0118(6) 0.0168(6) 0.0009(4) 0.0020(4) 0.0018(4)
C1 0.0126(7) 0.0170(7) 0.0171(7) 0.0026(5) -0.0007(5) -0.0002(5)
C2 0.0124(7) 0.0158(7) 0.0217(7) 0.0023(6) 0.0013(5) 0.0041(5)
C3 0.0124(6) 0.0111(6) 0.0207(7) 0.0011(5) 0.0051(5) 0.0019(5)
C4 0.0176(7) 0.0102(6) 0.0170(7) 0.0005(5) 0.0016(5) 0.0012(5)
C5 0.0135(7) 0.0133(7) 0.0252(8) 0.0028(6) 0.0004(6) 0.0038(5)
C6 0.0104(6) 0.0157(7) 0.0202(7) -0.0002(5) 0.0012(5) 0.0012(5)
C7 0.0179(7) 0.0229(8) 0.0197(7) -0.0001(6) 0.0006(6) 0.0030(6)
C8 0.0263(9) 0.0365(10) 0.0198(8) -0.0037(7) -0.0044(7) 0.0063(8)
C9 0.0352(10) 0.0366(10) 0.0180(8) -0.0069(7) -0.0019(7) 0.0053(8)
C10 0.0276(9) 0.0245(8) 0.0193(8) -0.0044(6) 0.0029(6) 0.0042(7)
C11 0.0200(8) 0.0177(7) 0.0169(7) -0.0009(6) 0.0037(6) 0.0009(6)
C12 0.0151(7) 0.0175(7) 0.0162(7) 0.0000(5) 0.0015(5) -0.0012(5)
C13 0.0204(8) 0.0257(8) 0.0216(8) -0.0040(6) 0.0034(6) 0.0077(6)
C14 0.0176(7) 0.0122(6) 0.0195(7) 0.0027(5) 0.0061(6) 0.0023(5)
C15 0.0275(9) 0.0155(7) 0.0224(8) -0.0005(6) 0.0092(6) 0.0062(6)
C16 0.0295(9) 0.0201(8) 0.0209(8) -0.0038(6) 0.0075(7) 0.0035(7)
C17 0.0222(8) 0.0196(7) 0.0189(7) -0.0006(6) 0.0030(6) 0.0024(6)
C18 0.0145(7) 0.0133(6) 0.0181(7) 0.0000(5) 0.0027(5) 0.0014(5)
C19 0.0130(7) 0.0113(6) 0.0176(7) -0.0001(5) 0.0045(5) -0.0001(5)
C20 0.0192(7) 0.0163(7) 0.0200(7) -0.0005(6) -0.0014(6) 0.0051(6)
C21 0.0188(7) 0.0141(7) 0.0196(7) -0.0001(5) 0.0028(6) -0.0004(6)
C22 0.0264(9) 0.0140(7) 0.0268(8) 0.0023(6) 0.0044(7) -0.0016(6)
C23 0.0269(9) 0.0170(7) 0.0317(9) -0.0001(7) 0.0080(7) -0.0081(7)
C24 0.0175(8) 0.0213(8) 0.0307(9) 0.0002(7) 0.0062(6) -0.0053(6)
C25 0.0170(7) 0.0166(7) 0.0203(7) -0.0011(6) 0.0044(6) -0.0019(6)
C26 0.0163(7) 0.0128(6) 0.0155(7) -0.0007(5) 0.0029(5) -0.0013(5)
C27 0.0142(7) 0.0200(8) 0.0381(10) 0.0013(7) 0.0040(7) -0.0001(6)
C28 0.0145(7) 0.0166(7) 0.0230(8) 0.0009(6) 0.0024(6) 0.0011(6)
C29 0.0125(7) 0.0234(8) 0.0327(9) 0.0018(7) 0.0033(6) -0.0015(6)
C30 0.0172(8) 0.0226(8) 0.0342(10) 0.0012(7) 0.0058(7) -0.0063(6)
C31 0.0216(8) 0.0162(7) 0.0251(8) 0.0020(6) 0.0045(6) -0.0027(6)
C32 0.0147(7) 0.0148(7) 0.0181(7) 0.0012(5) 0.0029(5) 0.0000(5)
C33 0.0118(6) 0.0142(6) 0.0165(7) 0.0002(5) 0.0028(5) -0.0003(5)
C34 0.0168(7) 0.0156(7) 0.0309(9) 0.0059(6) 0.0026(6) 0.0022(6)

loop_
_atom_type_symbol
_atom_type_description
_atom_type_scat_dispersion_real
_atom_type_scat_dispersion_imag
_atom_type_scat_source
C C 0.0033 0.0016 'International Tables Vol C Tables 4.2.6.8 and 6.1.1.4'
H H 0.0000 0.0000 'International Tables Vol C Tables 4.2.6.8 and 6.1.1.4'
N N 0.0061 0.0033 'International Tables Vol C Tables 4.2.6.8 and 6.1.1.4'
Ni Ni 0.3393 1.1124 'International Tables Vol C Tables 4.2.6.8 and 6.1.1.4'
O O 0.0106 0.0060 'International Tables Vol C Tables 4.2.6.8 and 6.1.1.4'

loop_
_geom_angle_atom_site_label_1
_geom_angle_atom_site_label_2
_geom_angle_atom_site_label_3
_geom_angle
_geom_angle_site_symmetry_1
_geom_angle_site_symmetry_3
_geom_angle_publ_flag
N1 Ni1 N2 93.43(6) . . ?
N1 Ni1 N3 114.76(6) . . ?
N2 Ni1 N3 118.93(5) . . ?
N1 Ni1 N4 119.37(6) . . ?
N2 Ni1 N4 117.83(5) . . ?
N3 Ni1 N4 94.53(5) . . ?
C1 O1 C7 105.36(13) . . ?
C3 O2 C14 105.30(12) . . ?
C4 O3 C21 105.42(12) . . ?
C6 O4 C28 105.31(12) . . ?
C1 N1 C12 105.32(13) . . ?
C1 N1 Ni1 123.07(11) . . ?
C12 N1 Ni1 131.11(11) . . ?
C3 N2 C19 105.31(12) . . ?
C3 N2 Ni1 122.92(11) . . ?
C19 N2 Ni1 131.27(10) . . ?
C4 N3 C26 105.42(13) . . ?
C4 N3 Ni1 122.34(10) . . ?
C26 N3 Ni1 132.18(10) . . ?
C6 N4 C33 104.84(12) . . ?
C6 N4 Ni1 122.43(11) . . ?
C33 N4 Ni1 132.72(10) . . ?
N1 C1 O1 113.15(14) . . ?
N1 C1 C2 129.34(15) . . ?
O1 C1 C2 117.50(14) . . ?
C3 C2 C1 121.01(14) . . ?
N2 C3 O2 112.86(14) . . ?
N2 C3 C2 129.15(14) . . ?
O2 C3 C2 117.98(13) . . ?
N3 C4 O3 113.05(13) . . ?
N3 C4 C5 129.46(14) . . ?
O3 C4 C5 117.49(14) . . ?
C6 C5 C4 121.99(14) . . ?
N4 C6 O4 113.26(13) . . ?
N4 C6 C5 129.22(14) . . ?
O4 C6 C5 117.51(14) . . ?
C8 C7 O1 126.95(16) . . ?
C8 C7 C12 124.81(17) . . ?
O1 C7 C12 108.23(14) . . ?
C7 C8 C9 115.21(17) . . ?
C8 C9 C10 121.25(17) . . ?
C9 C10 C11 122.95(17) . . ?
C12 C11 C10 115.55(16) . . ?
C12 C11 C13 122.37(15) . . ?
C10 C11 C13 122.08(15) . . ?
C7 C12 C11 120.16(15) . . ?
C7 C12 N1 107.90(14) . . ?
C11 C12 N1 131.91(15) . . ?
C15 C14 O2 126.66(14) . . ?
C15 C14 C19 124.86(15) . . ?
O2 C14 C19 108.46(13) . . ?
C14 C15 C16 115.18(15) . . ?
C15 C16 C17 121.28(16) . . ?
C16 C17 C18 122.85(16) . . ?
C19 C18 C17 115.81(14) . . ?
C19 C18 C20 122.47(14) . . ?
C17 C18 C20 121.62(15) . . ?
C14 C19 C18 119.92(14) . . ?
C14 C19 N2 107.99(13) . . ?
C18 C19 N2 131.98(14) . . ?
C22 C21 O3 126.47(15) . . ?
C22 C21 C26 124.85(16) . . ?
O3 C21 C26 108.67(13) . . ?
C21 C22 C23 115.24(16) . . ?
C22 C23 C24 121.07(16) . . ?
C25 C24 C23 123.42(16) . . ?
C24 C25 C26 115.21(15) . . ?
C24 C25 C27 120.99(15) . . ?
C26 C25 C27 123.78(15) . . ?
C21 C26 C25 120.17(15) . . ?
C21 C26 N3 107.44(14) . . ?
C25 C26 N3 132.39(14) . . ?
C29 C28 O4 126.44(15) . . ?
C29 C28 C33 124.90(16) . . ?
O4 C28 C33 108.66(14) . . ?
C28 C29 C30 114.91(16) . . ?
C31 C30 C29 121.56(16) . . ?
C30 C31 C32 122.91(16) . . ?
C33 C32 C31 115.57(15) . . ?
C33 C32 C34 122.81(14) . . ?
C31 C32 C34 121.61(15) . . ?
C28 C33 C32 120.14(14) . . ?
C28 C33 N4 107.90(13) . . ?
C32 C33 N4 131.95(14) . . ?

loop_
_geom_bond_atom_site_label_1
_geom_bond_atom_site_label_2
_geom_bond_distance
_geom_bond_site_symmetry_2
_geom_bond_publ_flag
Ni1 N1 1.9751(14) . ?
Ni1 N2 1.9754(13) . ?
Ni1 N3 1.9755(13) . ?
Ni1 N4 1.9770(13) . ?
O1 C1 1.3678(19) . ?
O1 C7 1.386(2) . ?
O2 C3 1.3761(18) . ?
O2 C14 1.384(2) . ?
O3 C4 1.3692(18) . ?
O3 C21 1.383(2) . ?
O4 C6 1.3736(19) . ?
O4 C28 1.380(2) . ?
N1 C1 1.336(2) . ?
N1 C12 1.410(2) . ?
N2 C3 1.3414(19) . ?
N2 C19 1.409(2) . ?
N3 C4 1.340(2) . ?
N3 C26 1.416(2) . ?
N4 C6 1.3438(19) . ?
N4 C33 1.4171(19) . ?
C1 C2 1.386(2) . ?
C2 C3 1.383(2) . ?
C4 C5 1.386(2) . ?
C5 C6 1.383(2) . ?
C7 C8 1.373(2) . ?
C7 C12 1.389(2) . ?
C8 C9 1.389(3) . ?
C9 C10 1.393(3) . ?
C10 C11 1.400(2) . ?
C11 C12 1.395(2) . ?
C11 C13 1.501(2) . ?
C14 C15 1.376(2) . ?
C14 C19 1.390(2) . ?
C15 C16 1.390(3) . ?
C16 C17 1.396(2) . ?
C17 C18 1.398(2) . ?
C18 C19 1.397(2) . ?
C18 C20 1.499(2) . ?
C21 C22 1.376(2) . ?
C21 C26 1.393(2) . ?
C22 C23 1.385(3) . ?
C23 C24 1.399(3) . ?
C24 C25 1.397(2) . ?
C25 C26 1.399(2) . ?
C25 C27 1.500(2) . ?
C28 C29 1.377(2) . ?
C28 C33 1.392(2) . ?
C29 C30 1.393(3) . ?
C30 C31 1.389(3) . ?
C31 C32 1.404(2) . ?
C32 C33 1.395(2) . ?
C32 C34 1.496(2) . ?

loop_
_geom_torsion_atom_site_label_1
_geom_torsion_atom_site_label_2
_geom_torsion_atom_site_label_3
_geom_torsion_atom_site_label_4
_geom_torsion
_geom_torsion_site_symmetry_1
_geom_torsion_site_symmetry_2
_geom_torsion_site_symmetry_3
_geom_torsion_site_symmetry_4
_geom_torsion_publ_flag
C12 N1 C1 O1 -1.24(18) . . . . ?
Ni1 N1 C1 O1 171.51(10) . . . . ?
C12 N1 C1 C2 178.87(16) . . . . ?
Ni1 N1 C1 C2 -8.4(2) . . . . ?
C7 O1 C1 N1 0.18(18) . . . . ?
C7 O1 C1 C2 -179.91(14) . . . . ?
N1 C1 C2 C3 7.6(3) . . . . ?
O1 C1 C2 C3 -172.25(14) . . . . ?
C19 N2 C3 O2 -2.41(17) . . . . ?
Ni1 N2 C3 O2 170.33(9) . . . . ?
C19 N2 C3 C2 176.37(16) . . . . ?
Ni1 N2 C3 C2 -10.9(2) . . . . ?
C14 O2 C3 N2 1.15(17) . . . . ?
C14 O2 C3 C2 -177.78(14) . . . . ?
C1 C2 C3 N2 3.3(3) . . . . ?
C1 C2 C3 O2 -177.99(14) . . . . ?
C26 N3 C4 O3 0.22(17) . . . . ?
Ni1 N3 C4 O3 177.86(10) . . . . ?
C26 N3 C4 C5 -179.54(16) . . . . ?
Ni1 N3 C4 C5 -1.9(2) . . . . ?
C21 O3 C4 N3 -0.55(18) . . . . ?
C21 O3 C4 C5 179.23(14) . . . . ?
N3 C4 C5 C6 0.5(3) . . . . ?
O3 C4 C5 C6 -179.21(15) . . . . ?
C33 N4 C6 O4 -1.21(18) . . . . ?
Ni1 N4 C6 O4 179.69(10) . . . . ?
C33 N4 C6 C5 177.62(17) . . . . ?
Ni1 N4 C6 C5 -1.5(2) . . . . ?
C28 O4 C6 N4 0.75(18) . . . . ?
C28 O4 C6 C5 -178.23(15) . . . . ?
C4 C5 C6 N4 1.4(3) . . . . ?
C4 C5 C6 O4 -179.82(15) . . . . ?
C1 O1 C7 C8 -179.89(19) . . . . ?
C1 O1 C7 C12 0.98(18) . . . . ?
O1 C7 C8 C9 -177.67(18) . . . . ?
C12 C7 C8 C9 1.3(3) . . . . ?
C7 C8 C9 C10 0.9(3) . . . . ?
C8 C9 C10 C11 -1.9(3) . . . . ?
C9 C10 C11 C12 0.6(3) . . . . ?
C9 C10 C11 C13 -179.48(19) . . . . ?
C8 C7 C12 C11 -2.6(3) . . . . ?
O1 C7 C12 C11 176.55(15) . . . . ?
C8 C7 C12 N1 179.11(18) . . . . ?
O1 C7 C12 N1 -1.74(19) . . . . ?
C10 C11 C12 C7 1.5(2) . . . . ?
C13 C11 C12 C7 -178.41(16) . . . . ?
C10 C11 C12 N1 179.33(17) . . . . ?
C13 C11 C12 N1 -0.6(3) . . . . ?
C1 N1 C12 C7 1.80(18) . . . . ?
Ni1 N1 C12 C7 -170.12(12) . . . . ?
C1 N1 C12 C11 -176.21(17) . . . . ?
Ni1 N1 C12 C11 11.9(3) . . . . ?
C3 O2 C14 C15 179.06(16) . . . . ?
C3 O2 C14 C19 0.64(16) . . . . ?
O2 C14 C15 C16 -176.26(16) . . . . ?
C19 C14 C15 C16 1.9(3) . . . . ?
C14 C15 C16 C17 0.9(3) . . . . ?
C15 C16 C17 C18 -1.7(3) . . . . ?
C16 C17 C18 C19 -0.2(2) . . . . ?
C16 C17 C18 C20 176.09(16) . . . . ?
C15 C14 C19 C18 -3.9(3) . . . . ?
O2 C14 C19 C18 174.52(13) . . . . ?
C15 C14 C19 N2 179.45(15) . . . . ?
O2 C14 C19 N2 -2.10(17) . . . . ?
C17 C18 C19 C14 2.9(2) . . . . ?
C20 C18 C19 C14 -173.40(15) . . . . ?
C17 C18 C19 N2 178.54(16) . . . . ?
C20 C18 C19 N2 2.3(3) . . . . ?
C3 N2 C19 C14 2.71(16) . . . . ?
Ni1 N2 C19 C14 -169.18(11) . . . . ?
C3 N2 C19 C18 -173.35(16) . . . . ?
Ni1 N2 C19 C18 14.8(3) . . . . ?
C4 O3 C21 C22 -177.90(17) . . . . ?
C4 O3 C21 C26 0.66(17) . . . . ?
O3 C21 C22 C23 177.68(16) . . . . ?
C26 C21 C22 C23 -0.7(3) . . . . ?
C21 C22 C23 C24 1.7(3) . . . . ?
C22 C23 C24 C25 -1.0(3) . . . . ?
C23 C24 C25 C26 -0.9(3) . . . . ?
C23 C24 C25 C27 -179.64(18) . . . . ?
C22 C21 C26 C25 -1.2(3) . . . . ?
O3 C21 C26 C25 -179.83(14) . . . . ?
C22 C21 C26 N3 178.04(16) . . . . ?
O3 C21 C26 N3 -0.55(18) . . . . ?
C24 C25 C26 C21 1.9(2) . . . . ?
C27 C25 C26 C21 -179.34(16) . . . . ?
C24 C25 C26 N3 -177.15(16) . . . . ?
C27 C25 C26 N3 1.6(3) . . . . ?
C4 N3 C26 C21 0.21(17) . . . . ?
Ni1 N3 C26 C21 -177.10(11) . . . . ?
C4 N3 C26 C25 179.37(17) . . . . ?
Ni1 N3 C26 C25 2.1(3) . . . . ?
C6 O4 C28 C29 179.91(17) . . . . ?
C6 O4 C28 C33 0.06(18) . . . . ?
O4 C28 C29 C30 -178.92(17) . . . . ?
C33 C28 C29 C30 0.9(3) . . . . ?
C28 C29 C30 C31 0.0(3) . . . . ?
C29 C30 C31 C32 -0.6(3) . . . . ?
C30 C31 C32 C33 0.3(3) . . . . ?
C30 C31 C32 C34 179.43(17) . . . . ?
C29 C28 C33 C32 -1.3(3) . . . . ?
O4 C28 C33 C32 178.58(14) . . . . ?
C29 C28 C33 N4 179.36(16) . . . . ?
O4 C28 C33 N4 -0.79(18) . . . . ?
C31 C32 C33 C28 0.6(2) . . . . ?
C34 C32 C33 C28 -178.53(16) . . . . ?
C31 C32 C33 N4 179.80(16) . . . . ?
C34 C32 C33 N4 0.7(3) . . . . ?
C6 N4 C33 C28 1.19(17) . . . . ?
Ni1 N4 C33 C28 -179.85(11) . . . . ?
C6 N4 C33 C32 -178.07(17) . . . . ?
Ni1 N4 C33 C32 0.9(3) . . . . ?
